data_4342536
loop_
_publ_author_name
'Thiele, G\"unther'
'You, Zhiliang'
'Dehnen, Stefanie'

_publ_section_title
;
 Molecular CHEVREL-like Clusters [(RhPPh3)6(\m3-Se)8] and
 [Pd6(\m3-Te)8](4.).
;
_journal_issue 6
_journal_name_full 'Inorganic chemistry'
_journal_page_first 2491
_journal_page_last 2493
_journal_paper_doi 10.1021/ic502409r
_journal_volume 54
_journal_year 2015
_chemical_formula_moiety 'C108 H90 P6 Rh6 Se8, C H4 N'
_chemical_formula_sum 'C109 H94 N P6 Rh6 Se8'
_chemical_formula_weight 2852.92
_space_group_crystal_system triclinic
_space_group_IT_number 2
_space_group_name_Hall '-P 1'
_space_group_name_H-M_alt 'P -1'
_symmetry_Int_Tables_number 2
_symmetry_space_group_name_Hall '-P 1'
_symmetry_space_group_name_H-M 'P -1'
_cell_angle_alpha 64.416(3)
_cell_angle_beta 67.409(3)
_cell_angle_gamma 62.898(3)
_cell_formula_units_Z 1
_cell_length_a 14.1332(6)
_cell_length_b 14.5044(6)
_cell_length_c 15.4160(7)
_cell_measurement_temperature 100(2)
_cell_volume 2467.3(2)
_computing_molecular_graphics 'Olex2 (Dolomanov et al., 2009)'
_computing_publication_material 'Olex2 (Dolomanov et al., 2009)'
_computing_structure_refinement 'olex2.refine (Bourhis et al., 2013)'
_diffrn_ambient_temperature 100(2)
_diffrn_measured_fraction_theta_full 0.9967
_diffrn_measured_fraction_theta_max 0.9906
_diffrn_radiation_type 'Mo K\a'
_diffrn_radiation_wavelength 0.71073
_diffrn_reflns_av_R_equivalents 0.0974
_diffrn_reflns_av_unetI/netI 0.0834
_diffrn_reflns_limit_h_max 17
_diffrn_reflns_limit_h_min -17
_diffrn_reflns_limit_k_max 18
_diffrn_reflns_limit_k_min -18
_diffrn_reflns_limit_l_max 18
_diffrn_reflns_limit_l_min -19
_diffrn_reflns_number 31827
_diffrn_reflns_theta_full 26.0000
_diffrn_reflns_theta_max 26.74
_diffrn_reflns_theta_min 1.66
_exptl_absorpt_coefficient_mu 4.077
_exptl_absorpt_correction_T_max 0.8080
_exptl_absorpt_correction_T_min 0.4622
_exptl_absorpt_correction_type numerical
_exptl_absorpt_process_details 'STOE X-AREA'
_exptl_crystal_colour black
_exptl_crystal_density_diffrn 1.9200
_exptl_crystal_description stick
_exptl_crystal_F_000 1380.6790
_exptl_crystal_size_max 0.17
_exptl_crystal_size_mid 0.11
_exptl_crystal_size_min 0.08
_refine_diff_density_max 3.0885
_refine_diff_density_min -1.1757
_refine_diff_density_rms 0.1997
_refine_ls_d_res_high 0.7898
_refine_ls_d_res_low 12.2652
_refine_ls_extinction_expression Fc^*^=kFc[1+0.001xFc^2^\l^3^/sin(2\q)]^-1/4^
_refine_ls_goodness_of_fit_ref 0.9532
_refine_ls_hydrogen_treatment mixed
_refine_ls_matrix_type full
_refine_ls_number_constraints 106
_refine_ls_number_parameters 633
_refine_ls_number_reflns 10392
_refine_ls_number_restraints 0
_refine_ls_restrained_S_all 0.9532
_refine_ls_R_factor_all 0.0637
_refine_ls_R_factor_gt 0.0417
_refine_ls_shift/su_max 0.0006
_refine_ls_shift/su_mean 0.0000
_refine_ls_structure_factor_coef Fsqd
_refine_ls_weighting_details 'w=1/[\s^2^(Fo^2^)+(0.0603P)^2^] where P=(Fo^2^+2Fc^2^)/3'
_refine_ls_weighting_scheme calc
_refine_ls_wR_factor_gt 0.1016
_refine_ls_wR_factor_ref 0.1098
_reflns_Friedel_coverage 0.0
_reflns_limit_h_max 17
_reflns_limit_h_min -16
_reflns_limit_k_max 18
_reflns_limit_k_min -16
_reflns_limit_l_max 19
_reflns_limit_l_min 0
_reflns_number_gt 7800
_reflns_number_total 10392
_reflns_threshold_expression I>=2u(I)
_cod_data_source_file ic502409r_si_002.cif
_cod_data_source_block Compound1
_cod_depositor_comments 'Adding full bibliography for 4342536--4342537.cif.'
_cod_database_code 4342536
_olex2_refinement_description
;
1. Fixed Uiso
 At 1.2 times of:
  All C(H) groups, All C(H,H) groups, All N(H,H,H) groups
2. Others
 Sof(C47A)=Sof(H47A)=Sof(C48A)=Sof(H48A)=Sof(C50A)=Sof(H50A)=Sof(C51A)=
 Sof(H51A)=1-FVAR(1)
 Sof(C47)=Sof(H47)=Sof(C48)=Sof(H48)=Sof(C50)=Sof(H50)=Sof(C51)=Sof(H51)=FVAR(1)
 Fixed Sof: C100(0.5) H10a(0.5) H10b(0.5) N100(0.5) H10c(0.33333)
 H10d(0.33333) H10e(0.33333)
3.a Secondary CH2 refined with riding coordinates:
 C100(H10a,H10b)
3.b Aromatic/amide H refined with riding coordinates:
 C2(H2), C3(H3), C4(H4), C5(H5), C6(H6), C8(H8), C9(H9), C10(H10), C11(H11),
 C12(H12), C14(H14), C15(H15), C16(H16), C17(H17), C18(H18), C21(H21), C22(H22),
  C23(H23), C24(H24), C25(H25), C27(H27), C28(H28), C29(H29), C30(H30),
 C31(H31), C33(H33), C34(H34), C35(H35), C36(H36), C37(H37), C41(H41), C42(H42),
  C43(H43), C44(H44), C45(H45), C47(H47), C47A(H47A), C48(H48), C48A(H48A),
 C49(H49), C50(H50), C50A(H50A), C51(H51), C51A(H51A), C53(H53), C54(H54),
 C55(H55), C56(H56), C57(H57)
3.c Idealised Me refined as rotating group:
 N100(H10c,H10d,H10e)
;

loop_
_space_group_symop_id
_space_group_symop_operation_xyz
1 x,y,z
2 -x,-y,-z

loop_
_atom_site_label
_atom_site_type_symbol
_atom_site_fract_x
_atom_site_fract_y
_atom_site_fract_z
_atom_site_U_iso_or_equiv
_atom_site_adp_type
_atom_site_occupancy
_atom_site_refinement_flags_posn
_atom_site_disorder_group
C1 C 0.0590(5) 1.1587(4) 0.2384(5) 0.0466(15) Uani 1.000000 . .
C2 C 0.0378(6) 1.1489(5) 0.3380(6) 0.0530(16) Uani 1.000000 . .
H2 H -0.0315(6) 1.1526(5) 0.3786(6) 0.064(2) Uiso 1.000000 R .
C3 C 0.1206(6) 1.1338(5) 0.3765(6) 0.0618(19) Uani 1.000000 . .
H3 H 0.1072(6) 1.1260(5) 0.4428(6) 0.074(2) Uiso 1.000000 R .
C4 C 0.2217(6) 1.1305(5) 0.3150(6) 0.0561(18) Uani 1.000000 . .
H4 H 0.2762(6) 1.1226(5) 0.3400(6) 0.067(2) Uiso 1.000000 R .
C5 C 0.2450(6) 1.1387(5) 0.2167(7) 0.0606(19) Uani 1.000000 . .
H5 H 0.3143(6) 1.1352(5) 0.1761(7) 0.073(2) Uiso 1.000000 R .
C6 C 0.1598(6) 1.1526(5) 0.1793(6) 0.0541(18) Uani 1.000000 . .
H6 H 0.1737(6) 1.1575(5) 0.1137(6) 0.065(2) Uiso 1.000000 R .
C7 C -0.0841(5) 1.3396(4) 0.1268(5) 0.0392(13) Uani 1.000000 . .
C8 C -0.0794(6) 1.3961(5) 0.1782(5) 0.0512(16) Uani 1.000000 . .
H8 H -0.0568(6) 1.3584(5) 0.2373(5) 0.0615(19) Uiso 1.000000 R .
C9 C -0.1088(6) 1.5094(5) 0.1404(6) 0.0550(17) Uani 1.000000 . .
H9 H -0.1055(6) 1.5473(5) 0.1742(6) 0.066(2) Uiso 1.000000 R .
C10 C -0.1424(5) 1.5647(5) 0.0533(6) 0.0553(18) Uani 1.000000 . .
H10 H -0.1612(5) 1.6401(5) 0.0282(6) 0.066(2) Uiso 1.000000 R .
C11 C -0.1485(5) 1.5101(4) 0.0030(5) 0.0501(16) Uani 1.000000 . .
H11 H -0.1722(5) 1.5485(4) -0.0555(5) 0.0601(19) Uiso 1.000000 R .
C12 C -0.1187(5) 1.3962(4) 0.0401(5) 0.0440(14) Uani 1.000000 . .
H12 H -0.1224(5) 1.3590(4) 0.0059(5) 0.0528(17) Uiso 1.000000 R .
C13 C -0.1704(6) 1.1820(5) 0.2849(5) 0.0460(14) Uani 1.000000 . 1
C14 C -0.2667(6) 1.2679(6) 0.2819(6) 0.0617(19) Uani 1.000000 . 1
H14 H -0.2702(6) 1.3310(6) 0.2279(6) 0.074(2) Uiso 1.000000 R 1
C15 C -0.3612(6) 1.2630(7) 0.3591(7) 0.074(2) Uani 1.000000 . 1
H15 H -0.4263(6) 1.3222(7) 0.3564(7) 0.089(3) Uiso 1.000000 R 1
C16 C -0.3551(7) 1.1701(7) 0.4373(7) 0.071(2) Uani 1.000000 . 1
H16 H -0.4171(7) 1.1663(7) 0.4882(7) 0.085(3) Uiso 1.000000 R 1
C17 C -0.2615(6) 1.0835(6) 0.4433(6) 0.0578(17) Uani 1.000000 . 1
H17 H -0.2593(6) 1.0210(6) 0.4977(6) 0.069(2) Uiso 1.000000 R 1
C18 C -0.1659(6) 1.0881(5) 0.3658(6) 0.0569(17) Uani 1.000000 . 1
H18 H -0.1010(6) 1.0287(5) 0.3693(6) 0.068(2) Uiso 1.000000 R 1
C20 C -0.4086(4) 1.0557(4) 0.2481(5) 0.0435(14) Uani 1.000000 . .
C21 C -0.4441(5) 1.1520(5) 0.1749(6) 0.068(2) Uani 1.000000 . .
H21 H -0.4112(5) 1.1568(5) 0.1088(6) 0.082(3) Uiso 1.000000 R .
C22 C -0.5281(6) 1.2409(6) 0.1995(7) 0.095(4) Uani 1.000000 . .
H22 H -0.5538(6) 1.3043(6) 0.1499(7) 0.114(4) Uiso 1.000000 R .
C23 C -0.5736(6) 1.2362(5) 0.2962(7) 0.074(3) Uani 1.000000 . .
H23 H -0.6282(6) 1.2975(5) 0.3123(7) 0.089(3) Uiso 1.000000 R .
C24 C -0.5397(6) 1.1424(6) 0.3693(7) 0.069(2) Uani 1.000000 . .
H24 H -0.5710(6) 1.1392(6) 0.4353(7) 0.082(3) Uiso 1.000000 R .
C25 C -0.4568(5) 1.0504(5) 0.3443(6) 0.0571(17) Uani 1.000000 . .
H25 H -0.4348(5) 0.9855(5) 0.3941(6) 0.069(2) Uiso 1.000000 R .
C26 C -0.3763(5) 0.9018(5) 0.1646(6) 0.0502(16) Uani 1.000000 . .
C27 C -0.4887(6) 0.9272(6) 0.1988(7) 0.072(2) Uani 1.000000 . .
H27 H -0.5259(6) 0.9646(6) 0.2450(7) 0.086(3) Uiso 1.000000 R .
C28 C -0.5467(6) 0.8988(8) 0.1667(10) 0.096(4) Uani 1.000000 . .
H28 H -0.6218(6) 0.9160(8) 0.1919(10) 0.115(4) Uiso 1.000000 R .
C29 C -0.4937(7) 0.8449(8) 0.0970(10) 0.098(4) Uani 1.000000 . .
H29 H -0.5332(7) 0.8291(8) 0.0723(10) 0.117(4) Uiso 1.000000 R .
C30 C -0.3828(7) 0.8151(7) 0.0646(8) 0.080(3) Uani 1.000000 . .
H30 H -0.3462(7) 0.7758(7) 0.0200(8) 0.096(3) Uiso 1.000000 R .
C31 C -0.3238(5) 0.8432(6) 0.0980(7) 0.061(2) Uani 1.000000 . .
H31 H -0.2482(5) 0.8223(6) 0.0753(7) 0.073(2) Uiso 1.000000 R .
C32 C -0.2797(5) 0.8316(4) 0.3269(5) 0.0461(15) Uani 1.000000 . .
C33 C -0.3117(7) 0.7417(5) 0.3589(7) 0.068(2) Uani 1.000000 . .
H33 H -0.3454(7) 0.7358(5) 0.3211(7) 0.082(3) Uiso 1.000000 R .
C34 C -0.2922(8) 0.6605(5) 0.4489(7) 0.075(2) Uani 1.000000 . .
H34 H -0.3137(8) 0.6007(5) 0.4709(7) 0.090(3) Uiso 1.000000 R .
C35 C -0.2412(7) 0.6683(5) 0.5053(6) 0.068(2) Uani 1.000000 . .
H35 H -0.2261(7) 0.6127(5) 0.5635(6) 0.081(3) Uiso 1.000000 R .
C36 C -0.2137(6) 0.7565(5) 0.4754(5) 0.0557(17) Uani 1.000000 . .
H36 H -0.1821(6) 0.7630(5) 0.5144(5) 0.067(2) Uiso 1.000000 R .
C37 C -0.2320(5) 0.8383(5) 0.3867(5) 0.0476(15) Uani 1.000000 . .
H37 H -0.2119(5) 0.8985(5) 0.3671(5) 0.0571(18) Uiso 1.000000 R .
C40 C 0.1367(5) 0.5928(4) 0.2531(5) 0.0372(12) Uani 1.000000 . .
C41 C 0.0353(5) 0.6025(5) 0.3180(6) 0.059(2) Uani 1.000000 . .
H41 H -0.0061(5) 0.6659(5) 0.3355(6) 0.071(2) Uiso 1.000000 R .
C42 C -0.0045(6) 0.5186(5) 0.3566(7) 0.064(2) Uani 1.000000 . .
H42 H -0.0717(6) 0.5253(5) 0.4021(7) 0.077(3) Uiso 1.000000 R .
C43 C 0.0522(6) 0.4259(5) 0.3299(6) 0.059(2) Uani 1.000000 . .
H43 H 0.0243(6) 0.3698(5) 0.3565(6) 0.070(2) Uiso 1.000000 R .
C44 C 0.1493(8) 0.4176(5) 0.2644(6) 0.071(2) Uani 1.000000 . .
H44 H 0.1878(8) 0.3553(5) 0.2448(6) 0.085(3) Uiso 1.000000 R .
C45 C 0.1943(6) 0.4999(5) 0.2245(6) 0.0591(19) Uani 1.000000 . .
H45 H 0.2618(6) 0.4921(5) 0.1796(6) 0.071(2) Uiso 1.000000 R .
C46 C 0.3356(5) 0.6405(4) 0.1610(5) 0.0433(14) Uani 1.000000 . .
C47 C 0.3790(10) 0.6145(9) 0.0735(10) 0.049(3) Uani 0.506(10) . 1
H47 H 0.3323(10) 0.6368(9) 0.0336(10) 0.058(4) Uiso 0.506(10) R 1
C47A C 0.3859(12) 0.5364(13) 0.2222(13) 0.072(5) Uani 0.494(10) . 2
H47A H 0.3451(12) 0.5002(13) 0.2788(13) 0.086(6) Uiso 0.494(10) R 2
C48 C 0.4906(10) 0.5558(10) 0.0425(10) 0.055(4) Uani 0.506(10) . 1
H48 H 0.5183(10) 0.5318(10) -0.0124(10) 0.066(5) Uiso 0.506(10) R 1
C48A C 0.4976(15) 0.4903(16) 0.1951(18) 0.102(8) Uani 0.494(10) . 2
H48A H 0.5334(15) 0.4262(16) 0.2387(18) 0.122(9) Uiso 0.494(10) R 2
C49 C 0.5589(6) 0.5359(7) 0.1048(8) 0.083(3) Uani 1.000000 . .
H49 H 0.6341(6) 0.5042(7) 0.0838(8) 0.099(4) Uiso 1.000000 R 1
C50 C 0.5247(12) 0.5579(12) 0.1833(15) 0.059(4) Uani 0.506(10) . 1
H50 H 0.5718(12) 0.5381(12) 0.2220(15) 0.071(5) Uiso 0.506(10) R 1
C50A C 0.5054(11) 0.6423(12) 0.0539(13) 0.063(4) Uani 0.494(10) . 2
H50A H 0.5456(11) 0.6832(12) 0.0019(13) 0.076(5) Uiso 0.494(10) R 2
C51 C 0.4126(10) 0.6136(9) 0.2113(11) 0.049(3) Uani 0.506(10) . 1
H51 H 0.3877(10) 0.6342(9) 0.2678(11) 0.059(4) Uiso 0.506(10) R 1
C51A C 0.3921(9) 0.6885(10) 0.0797(10) 0.046(3) Uani 0.494(10) . 2
H51A H 0.3564(9) 0.7547(10) 0.0379(10) 0.055(4) Uiso 0.494(10) R 2
C52 C 0.1808(4) 0.7263(4) 0.3142(5) 0.0362(12) Uani 1.000000 . .
C53 C 0.1873(6) 0.6415(5) 0.4028(5) 0.0551(17) Uani 1.000000 . .
H53 H 0.1859(6) 0.5760(5) 0.4075(5) 0.066(2) Uiso 1.000000 R .
C54 C 0.1958(7) 0.6523(6) 0.4851(6) 0.063(2) Uani 1.000000 . .
H54 H 0.1997(7) 0.5944(6) 0.5437(6) 0.076(2) Uiso 1.000000 R .
C55 C 0.1985(6) 0.7482(5) 0.4799(5) 0.0510(15) Uani 1.000000 . .
H55 H 0.2060(6) 0.7555(5) 0.5338(5) 0.0612(19) Uiso 1.000000 R .
C56 C 0.1897(5) 0.8342(5) 0.3919(5) 0.0478(15) Uani 1.000000 . .
H56 H 0.1893(5) 0.9003(5) 0.3878(5) 0.0573(18) Uiso 1.000000 R .
C57 C 0.1817(5) 0.8233(4) 0.3110(5) 0.0433(14) Uani 1.000000 . .
H57 H 0.1767(5) 0.8819(4) 0.2530(5) 0.0520(17) Uiso 1.000000 R .
P1 P -0.04725(12) 1.19052(10) 0.17953(12) 0.0377(3) Uani 1.000000 . .
P2 P -0.30011(11) 0.94013(11) 0.20835(12) 0.0393(3) Uani 1.000000 . .
P3 P 0.18630(11) 0.70682(10) 0.20216(11) 0.0332(3) Uani 1.000000 . .
Se1 Se -0.04329(4) 0.93619(4) 0.21508(4) 0.03407(14) Uani 1.000000 . .
Se4 Se -0.04000(4) 0.78949(4) 0.09111(4) 0.03413(14) Uani 1.000000 . .
Se5 Se 0.19628(4) 0.82896(4) -0.07109(4) 0.03517(14) Uani 1.000000 . .
Se7 Se 0.19182(4) 0.97512(4) 0.05599(4) 0.03380(14) Uani 1.000000 . .
Rh1 Rh 0.09816(3) 0.84895(3) 0.09427(3) 0.03099(12) Uani 1.000000 . .
Rh2 Rh -0.00471(3) 1.09504(3) 0.08189(3) 0.03169(12) Uani 1.000000 . .
Rh3 Rh -0.15216(3) 0.97449(3) 0.10387(3) 0.03264(12) Uani 1.000000 . .
C100 C 0.5071(15) 0.511(2) 0.4539(18) 0.098(8) Uani 0.500000 . .
H10a H 0.5783(15) 0.463(2) 0.4278(18) 0.117(9) Uiso 0.500000 R .
H10b H 0.4516(15) 0.499(2) 0.4416(18) 0.117(9) Uiso 0.500000 R .
N100 N 0.5003(13) 0.6099(18) 0.413(2) 0.133(9) Uani 0.500000 . .
H10c H 0.51(2) 0.627(7) 0.348(3) 0.160(11) Uiso 0.333330 GR .
H10d H 0.435(9) 0.652(2) 0.437(15) 0.160(11) Uiso 0.333330 GR .
H10e H 0.552(16) 0.619(5) 0.424(19) 0.160(11) Uiso 0.333330 GR .

loop_
_atom_site_aniso_label
_atom_site_aniso_U_11
_atom_site_aniso_U_22
_atom_site_aniso_U_33
_atom_site_aniso_U_12
_atom_site_aniso_U_13
_atom_site_aniso_U_23
C1 0.050(4) 0.032(3) 0.065(5) -0.004(2) -0.025(3) -0.021(3)
C2 0.065(4) 0.049(3) 0.055(5) -0.013(3) -0.027(4) -0.021(3)
C3 0.067(5) 0.058(4) 0.066(5) -0.017(3) -0.026(4) -0.021(4)
C4 0.062(4) 0.049(3) 0.073(5) -0.016(3) -0.032(4) -0.022(3)
C5 0.057(4) 0.047(3) 0.083(6) -0.013(3) -0.027(4) -0.020(3)
C6 0.059(4) 0.041(3) 0.076(5) -0.013(3) -0.032(4) -0.021(3)
C7 0.038(3) 0.034(3) 0.046(4) -0.011(2) -0.006(3) -0.017(2)
C8 0.064(4) 0.036(3) 0.051(4) -0.011(3) -0.017(3) -0.016(3)
C9 0.066(4) 0.039(3) 0.064(5) -0.017(3) -0.015(4) -0.021(3)
C10 0.050(4) 0.035(3) 0.071(5) -0.010(3) -0.004(3) -0.023(3)
C11 0.045(3) 0.038(3) 0.049(4) -0.005(2) -0.009(3) -0.010(3)
C12 0.045(3) 0.035(3) 0.048(4) -0.009(2) -0.009(3) -0.017(3)
C13 0.066(4) 0.042(3) 0.042(4) -0.025(3) -0.017(3) -0.012(3)
C14 0.049(4) 0.077(5) 0.067(5) -0.028(3) -0.009(4) -0.028(4)
C15 0.044(4) 0.090(6) 0.082(6) -0.013(4) -0.006(4) -0.039(5)
C16 0.064(5) 0.087(5) 0.070(6) -0.029(4) -0.007(4) -0.035(5)
C17 0.064(4) 0.063(4) 0.049(4) -0.033(3) -0.008(3) -0.013(3)
C18 0.066(4) 0.058(4) 0.057(5) -0.020(3) -0.015(4) -0.028(3)
C20 0.031(3) 0.037(3) 0.058(4) -0.009(2) -0.009(3) -0.014(3)
C21 0.040(3) 0.050(4) 0.066(5) -0.005(3) 0.003(3) 0.001(3)
C22 0.049(4) 0.049(4) 0.087(7) 0.009(3) 0.020(4) 0.007(4)
C23 0.044(4) 0.045(4) 0.106(8) -0.001(3) -0.006(4) -0.026(4)
C24 0.043(4) 0.076(5) 0.077(6) 0.005(3) -0.017(4) -0.040(4)
C25 0.042(3) 0.056(4) 0.056(5) 0.002(3) -0.014(3) -0.021(3)
C26 0.034(3) 0.042(3) 0.072(5) -0.010(2) -0.016(3) -0.016(3)
C27 0.040(4) 0.070(4) 0.109(7) -0.015(3) -0.010(4) -0.042(5)
C28 0.039(4) 0.107(6) 0.175(12) -0.023(4) -0.016(5) -0.083(7)
C29 0.055(5) 0.103(6) 0.175(12) -0.020(4) -0.040(6) -0.075(7)
C30 0.057(5) 0.081(5) 0.127(9) -0.023(4) -0.022(5) -0.055(5)
C31 0.036(3) 0.065(4) 0.093(6) -0.016(3) -0.011(4) -0.039(4)
C32 0.036(3) 0.037(3) 0.052(4) -0.006(2) -0.007(3) -0.013(3)
C33 0.078(5) 0.040(3) 0.082(6) -0.021(3) -0.024(4) -0.008(3)
C34 0.102(6) 0.035(3) 0.080(6) -0.022(4) -0.033(5) -0.002(3)
C35 0.084(5) 0.040(3) 0.061(5) -0.008(3) -0.023(4) -0.009(3)
C36 0.057(4) 0.048(3) 0.048(4) -0.007(3) -0.010(3) -0.016(3)
C37 0.039(3) 0.042(3) 0.047(4) -0.008(2) -0.007(3) -0.010(3)
C40 0.039(3) 0.031(2) 0.043(4) -0.008(2) -0.018(3) -0.011(2)
C41 0.044(4) 0.040(3) 0.098(6) -0.011(3) -0.015(4) -0.030(3)
C42 0.044(4) 0.050(4) 0.100(7) -0.022(3) -0.018(4) -0.018(4)
C43 0.070(5) 0.041(3) 0.078(6) -0.028(3) -0.041(4) -0.000(3)
C44 0.110(7) 0.033(3) 0.072(6) -0.025(4) -0.023(5) -0.017(3)
C45 0.077(5) 0.041(3) 0.056(5) -0.024(3) 0.002(4) -0.024(3)
C46 0.042(3) 0.035(3) 0.052(4) -0.006(2) -0.019(3) -0.013(3)
C47 0.040(6) 0.038(6) 0.048(8) 0.007(5) -0.022(6) -0.008(5)
C47A 0.041(7) 0.073(10) 0.059(11) 0.002(7) -0.011(7) -0.008(8)
C48 0.046(7) 0.051(7) 0.038(8) 0.000(5) -0.004(6) -0.010(6)
C48A 0.062(11) 0.068(12) 0.12(2) 0.013(9) -0.040(12) -0.004(11)
C49 0.034(4) 0.072(5) 0.096(8) -0.005(3) -0.005(4) -0.008(5)
C50 0.041(7) 0.050(8) 0.086(13) -0.006(6) -0.026(8) -0.023(8)
C50A 0.043(7) 0.069(9) 0.082(12) -0.023(6) 0.000(7) -0.036(8)
C51 0.043(7) 0.037(6) 0.065(10) -0.003(5) -0.027(6) -0.013(6)
C51A 0.033(6) 0.049(7) 0.052(9) -0.009(5) -0.010(6) -0.017(6)
C52 0.035(3) 0.033(2) 0.044(4) -0.010(2) -0.010(2) -0.017(2)
C53 0.084(5) 0.049(3) 0.045(4) -0.036(3) -0.018(4) -0.009(3)
C54 0.101(6) 0.060(4) 0.043(4) -0.044(4) -0.017(4) -0.011(3)
C55 0.060(4) 0.049(3) 0.048(4) -0.020(3) -0.011(3) -0.019(3)
C56 0.058(4) 0.037(3) 0.055(4) -0.012(3) -0.021(3) -0.018(3)
C57 0.055(4) 0.034(3) 0.047(4) -0.016(2) -0.021(3) -0.008(2)
P1 0.0455(8) 0.0313(6) 0.0414(9) -0.0090(6) -0.0175(7) -0.0138(6)
P2 0.0296(7) 0.0358(7) 0.0462(10) -0.0083(5) -0.0083(6) -0.0110(6)
P3 0.0328(7) 0.0293(6) 0.0389(8) -0.0064(5) -0.0142(6) -0.0113(6)
Se1 0.0338(3) 0.0326(2) 0.0372(3) -0.0091(2) -0.0106(2) -0.0127(2)
Se4 0.0336(3) 0.0289(2) 0.0428(3) -0.00952(19) -0.0133(2) -0.0113(2)
Se5 0.0301(3) 0.0326(3) 0.0438(3) -0.0037(2) -0.0117(2) -0.0179(2)
Se7 0.0306(3) 0.0307(2) 0.0436(3) -0.00830(19) -0.0143(2) -0.0123(2)
Rh1 0.0301(2) 0.02652(19) 0.0385(3) -0.00677(15) -0.01258(18) -0.01135(16)
Rh2 0.0309(2) 0.02786(19) 0.0388(3) -0.00631(15) -0.01238(18) -0.01306(17)
Rh3 0.0279(2) 0.0319(2) 0.0392(3) -0.00803(15) -0.00925(17) -0.01328(17)
C100 0.055(10) 0.139(17) 0.16(2) -0.021(11) -0.025(13) -0.107(18)
N100 0.050(9) 0.173(18) 0.24(3) -0.020(11) -0.046(13) -0.131(19)

loop_
_atom_type_symbol
_atom_type_scat_dispersion_real
_atom_type_scat_dispersion_imag
_atom_type_scat_Cromer_Mann_a1
_atom_type_scat_Cromer_Mann_a2
_atom_type_scat_Cromer_Mann_a3
_atom_type_scat_Cromer_Mann_a4
_atom_type_scat_Cromer_Mann_b1
_atom_type_scat_Cromer_Mann_b2
_atom_type_scat_Cromer_Mann_b3
_atom_type_scat_Cromer_Mann_b4
_atom_type_scat_Cromer_Mann_c
_atom_type_scat_source
_atom_type_scat_dispersion_source
C 0.00347 0.00161 2.31000 1.02000 1.58860 0.86500 20.84390 10.20750 0.56870 51.65120 0.215599998832 'International Tables Volume C Table 6.1.1.4 (pp. 500-502)' 'Henke, Gullikson and Davis, At. Data and Nucl. Data Tables, 1993, 54, 2'
H 0.00000 0.00000 0.49300 0.32291 0.14019 0.04081 10.51090 26.12570 3.14236 57.79970 0.0030380000826 'International Tables Volume C Table 6.1.1.4 (pp. 500-502)' 'Henke, Gullikson and Davis, At. Data and Nucl. Data Tables, 1993, 54, 2'
N 0.00653 0.00323 12.21260 3.13220 2.01250 1.16630 0.00570 9.89330 28.99750 0.58260 -11.5290002823 'International Tables Volume C Table 6.1.1.4 (pp. 500-502)' 'Henke, Gullikson and Davis, At. Data and Nucl. Data Tables, 1993, 54, 2'
P 0.10434 0.09671 6.43450 4.17910 1.78000 1.49080 1.90670 27.15700 0.52600 68.16450 1.11489999294 'International Tables Volume C Table 6.1.1.4 (pp. 500-502)' 'Henke, Gullikson and Davis, At. Data and Nucl. Data Tables, 1993, 54, 2'
Rh -1.11611 0.93962 19.29570 14.35010 4.73425 1.28918 0.75154 8.21758 25.87490 98.60620 5.32800006866 'International Tables Volume C Table 6.1.1.4 (pp. 500-502)' 'Henke, Gullikson and Davis, At. Data and Nucl. Data Tables, 1993, 54, 2'
Se -0.08110 2.30834 17.00060 5.81960 3.97310 4.35430 2.40980 0.27260 15.23720 43.81630 2.84089994431 'International Tables Volume C Table 6.1.1.4 (pp. 500-502)' 'Henke, Gullikson and Davis, At. Data and Nucl. Data Tables, 1993, 54, 2'

loop_
_geom_angle_atom_site_label_1
_geom_angle_atom_site_label_2
_geom_angle_atom_site_label_3
_geom_angle
_geom_angle_site_symmetry_1
_geom_angle_site_symmetry_3
C6 C1 C2 120.2(6) . .
P1 C1 C2 122.9(5) . .
P1 C1 C6 116.7(5) . .
C3 C2 C1 120.2(7) . .
C4 C3 C2 119.0(8) . .
C5 C4 C3 121.9(7) . .
C6 C5 C4 118.2(7) . .
C5 C6 C1 120.5(7) . .
C12 C7 C8 119.7(5) . .
P1 C7 C8 118.7(5) . .
P1 C7 C12 121.6(4) . .
C9 C8 C7 119.7(7) . .
C10 C9 C8 119.9(6) . .
C11 C10 C9 120.8(6) . .
C12 C11 C10 119.8(7) . .
C11 C12 C7 120.1(6) . .
C18 C13 C14 118.9(7) . .
C15 C14 C13 121.4(8) . .
C16 C15 C14 118.8(8) . .
C17 C16 C15 121.7(8) . .
C18 C17 C16 119.7(7) . .
C17 C18 C13 119.5(7) . .
C25 C20 C21 119.1(6) . .
P2 C20 C21 117.3(6) . .
P2 C20 C25 123.6(5) . .
C22 C21 C20 120.3(8) . .
C23 C22 C21 120.3(7) . .
C24 C23 C22 120.3(7) . .
C25 C24 C23 119.4(8) . .
C24 C25 C20 120.5(7) . .
C31 C26 C27 117.0(6) . .
P2 C26 C27 121.6(6) . .
P2 C26 C31 121.4(5) . .
C28 C27 C26 122.2(8) . .
C29 C28 C27 120.0(8) . .
C30 C29 C28 119.3(8) . .
C31 C30 C29 120.6(8) . .
C30 C31 C26 120.9(7) . .
C37 C32 C33 118.5(6) . .
P2 C32 C33 121.5(6) . .
P2 C32 C37 120.0(4) . .
C34 C33 C32 119.0(8) . .
C35 C34 C33 120.9(7) . .
C36 C35 C34 119.6(7) . .
C37 C36 C35 120.8(8) . .
C36 C37 C32 121.1(6) . .
C45 C40 C41 118.7(5) . .
P3 C40 C41 118.9(4) . .
P3 C40 C45 122.3(5) . .
C42 C41 C40 120.2(6) . .
C43 C42 C41 121.6(7) . .
C44 C43 C42 118.4(6) . .
C45 C44 C43 122.1(6) . .
C44 C45 C40 118.9(7) . .
C51 C46 C47 114.7(9) . .
C51A C46 C47A 121.1(9) . .
C50 C49 C48 125.5(10) . .
C50A C49 C48A 115.7(11) . .
C57 C52 C53 117.2(6) . .
P3 C52 C53 121.4(4) . .
P3 C52 C57 121.0(5) . .
C54 C53 C52 121.6(6) . .
C55 C54 C53 120.3(7) . .
C56 C55 C54 118.3(6) . .
C57 C56 C55 121.3(5) . .
C56 C57 C52 121.3(6) . .
C7 P1 C1 99.8(3) . .
Rh2 P1 C1 116.4(2) . .
Rh2 P1 C7 118.9(2) . .
C26 P2 C20 100.6(3) . .
C32 P2 C20 102.7(3) . .
C32 P2 C26 103.4(3) . .
Rh3 P2 C20 114.86(19) . .
Rh3 P2 C26 117.2(2) . .
Rh3 P2 C32 115.9(2) . .
C46 P3 C40 102.5(2) . .
C52 P3 C40 102.3(3) . .
C52 P3 C46 100.2(3) . .
Rh1 P3 C40 113.39(18) . .
Rh1 P3 C46 118.5(2) . .
Rh1 P3 C52 117.53(17) . .
Rh2 Se1 Rh1 79.55(2) . .
Rh3 Se1 Rh1 79.60(2) . .
Rh3 Se1 Rh2 79.10(2) . .
Rh2 Se4 Rh1 77.45(2) 2_575 .
Rh3 Se4 Rh1 78.359(19) . .
Rh3 Se4 Rh2 78.15(2) . 2_575
Rh2 Se5 Rh1 78.31(2) 2_575 .
Rh3 Se5 Rh1 78.15(2) 2_575 .
Rh3 Se5 Rh2 78.594(19) 2_575 2_575
Rh2 Se7 Rh1 77.949(19) . .
Rh3 Se7 Rh1 78.28(2) 2_575 .
Rh3 Se7 Rh2 77.85(2) 2_575 .
Se1 Rh1 P3 95.78(4) . .
Se4 Rh1 P3 103.03(4) . .
Se4 Rh1 Se1 87.15(2) . .
Se5 Rh1 P3 107.75(4) . .
Se5 Rh1 Se1 156.47(2) . .
Se5 Rh1 Se4 87.93(2) . .
Se7 Rh1 P3 99.57(4) . .
Se7 Rh1 Se1 87.95(2) . .
Se7 Rh1 Se4 157.24(2) . .
Se7 Rh1 Se5 87.75(2) . .
Rh2 Rh1 P3 140.42(4) 2_575 .
Rh2 Rh1 P3 129.46(4) . .
Rh2 Rh1 Se1 109.93(2) 2_575 .
Rh2 Rh1 Se1 50.471(16) . .
Rh2 Rh1 Se4 110.024(18) . .
Rh2 Rh1 Se4 51.061(17) 2_575 .
Rh2 Rh1 Se5 50.786(16) 2_575 .
Rh2 Rh1 Se5 110.53(2) . .
Rh2 Rh1 Se7 110.60(2) 2_575 .
Rh2 Rh1 Se7 51.375(15) . .
Rh3 Rh1 P3 131.46(4) . .
Rh3 Rh1 P3 137.81(4) 2_575 .
Rh3 Rh1 Se1 50.500(17) . .
Rh3 Rh1 Se1 109.906(19) 2_575 .
Rh3 Rh1 Se4 50.504(15) . .
Rh3 Rh1 Se4 110.90(2) 2_575 .
Rh3 Rh1 Se5 51.176(16) 2_575 .
Rh3 Rh1 Se5 110.28(2) . .
Rh3 Rh1 Se7 50.660(17) 2_575 .
Rh3 Rh1 Se7 110.852(18) . .
Rh3 Rh1 Rh2 59.932(12) . .
Rh3 Rh1 Rh2 60.349(13) 2_575 2_575
Rh3 Rh1 Rh2 59.885(13) 2_575 .
Rh3 Rh1 Rh2 59.926(13) . 2_575
Se1 Rh2 P1 95.76(4) . .
Se4 Rh2 P1 107.65(4) 2_575 .
Se4 Rh2 Se1 156.32(3) 2_575 .
Se5 Rh2 P1 90.18(4) 2_575 .
Se5 Rh2 Se1 88.05(2) 2_575 .
Se5 Rh2 Se4 88.36(2) 2_575 2_575
Se7 Rh2 P1 112.58(4) . .
Se7 Rh2 Se1 87.02(2) . .
Se7 Rh2 Se4 87.25(2) . 2_575
Se7 Rh2 Se5 157.09(3) . 2_575
Rh1 Rh2 P1 130.44(4) 2_575 .
Rh1 Rh2 P1 136.81(4) . .
Rh1 Rh2 Se1 49.984(16) . .
Rh1 Rh2 Se1 109.889(19) 2_575 .
Rh1 Rh2 Se4 110.25(2) . 2_575
Rh1 Rh2 Se4 51.490(16) 2_575 2_575
Rh1 Rh2 Se5 110.665(19) . 2_575
Rh1 Rh2 Se5 50.900(18) 2_575 2_575
Rh1 Rh2 Se7 110.49(2) 2_575 .
Rh1 Rh2 Se7 50.676(14) . .
Rh3 Rh2 P1 147.14(4) 2_575 .
Rh3 Rh2 P1 122.45(4) . .
Rh3 Rh2 Se1 50.506(16) . .
Rh3 Rh2 Se1 109.385(19) 2_575 .
Rh3 Rh2 Se4 50.819(16) 2_575 2_575
Rh3 Rh2 Se4 110.93(2) . 2_575
Rh3 Rh2 Se5 110.91(2) 2_575 2_575
Rh3 Rh2 Se5 51.011(15) . 2_575
Rh3 Rh2 Se7 50.522(17) 2_575 .
Rh3 Rh2 Se7 110.330(18) . .
Rh3 Rh2 Rh1 60.104(12) . .
Rh3 Rh2 Rh1 59.958(13) . 2_575
Rh3 Rh2 Rh1 59.846(13) 2_575 .
Rh3 Rh2 Rh1 60.451(13) 2_575 2_575
Se1 Rh3 P2 102.55(5) . .
Se4 Rh3 P2 98.25(4) . .
Se4 Rh3 Se1 87.18(2) . .
Se5 Rh3 P2 104.73(4) 2_575 .
Se5 Rh3 Se1 87.47(2) 2_575 .
Se5 Rh3 Se4 157.02(3) 2_575 .
Se7 Rh3 P2 101.23(5) 2_575 .
Se7 Rh3 Se1 156.20(3) 2_575 .
Se7 Rh3 Se4 88.27(2) 2_575 .
Se7 Rh3 Se5 87.66(2) 2_575 2_575
Rh1 Rh3 P2 133.03(4) . .
Rh1 Rh3 P2 137.07(4) 2_575 .
Rh1 Rh3 Se1 109.514(19) 2_575 .
Rh1 Rh3 Se1 49.900(17) . .
Rh1 Rh3 Se4 51.137(15) . .
Rh1 Rh3 Se4 110.88(2) 2_575 .
Rh1 Rh3 Se5 109.917(19) . 2_575
Rh1 Rh3 Se5 50.670(17) 2_575 2_575
Rh1 Rh3 Se7 110.76(2) . 2_575
Rh1 Rh3 Se7 51.060(16) 2_575 2_575
Rh2 Rh3 P2 137.10(5) . .
Rh2 Rh3 P2 133.05(5) 2_575 .
Rh2 Rh3 Se1 50.392(16) . .
Rh2 Rh3 Se1 109.04(2) 2_575 .
Rh2 Rh3 Se4 51.030(17) 2_575 .
Rh2 Rh3 Se4 110.683(19) . .
Rh2 Rh3 Se5 110.41(2) 2_575 2_575
Rh2 Rh3 Se5 50.395(15) . 2_575
Rh2 Rh3 Se7 110.35(2) . 2_575
Rh2 Rh3 Se7 51.626(16) 2_575 2_575
Rh2 Rh3 Rh1 59.623(13) 2_575 .
Rh2 Rh3 Rh1 59.964(12) . .
Rh2 Rh3 Rh1 60.268(13) 2_575 2_575
Rh2 Rh3 Rh1 59.693(13) . 2_575

loop_
_geom_bond_atom_site_label_1
_geom_bond_atom_site_label_2
_geom_bond_distance
_geom_bond_site_symmetry_2
C1 C2 1.403(10) .
C1 C6 1.350(10) .
C1 P1 1.829(6) .
C2 C3 1.397(10) .
C3 C4 1.372(11) .
C4 C5 1.384(11) .
C5 C6 1.427(9) .
C7 C8 1.399(8) .
C7 C12 1.374(9) .
C7 P1 1.840(5) .
C8 C9 1.397(8) .
C9 C10 1.373(11) .
C10 C11 1.371(10) .
C11 C12 1.404(8) .
C13 C14 1.364(9) .
C13 C18 1.389(9) .
C13 P1 1.880(7) .
C14 C15 1.413(11) .
C15 C16 1.360(12) .
C16 C17 1.348(11) .
C17 C18 1.425(10) .
C20 C21 1.382(9) .
C20 C25 1.358(10) .
C20 P2 1.833(6) .
C21 C22 1.377(10) .
C22 C23 1.362(13) .
C23 C24 1.359(11) .
C24 C25 1.404(9) .
C26 C27 1.389(9) .
C26 C31 1.386(10) .
C26 P2 1.831(7) .
C27 C28 1.371(11) .
C28 C29 1.378(14) .
C29 C30 1.364(11) .
C30 C31 1.395(10) .
C32 C33 1.400(9) .
C32 C37 1.388(10) .
C32 P2 1.845(7) .
C33 C34 1.406(11) .
C34 C35 1.389(12) .
C35 C36 1.344(10) .
C36 C37 1.391(9) .
C40 C41 1.382(9) .
C40 C45 1.382(8) .
C40 P3 1.832(5) .
C41 C42 1.376(8) .
C42 C43 1.366(10) .
C43 C44 1.345(11) .
C44 C45 1.402(9) .
C46 C47 1.391(15) .
C46 C47A 1.408(16) .
C46 C51 1.391(14) .
C46 C51A 1.295(14) .
C46 P3 1.852(6) .
C47 C48 1.410(17) .
C47A C48A 1.37(2) .
C48 C49 1.470(18) .
C48A C49 1.39(2) .
C49 C50 1.241(19) .
C49 C50A 1.384(17) .
C50 C51 1.399(19) .
C50A C51A 1.391(17) .
C52 C53 1.388(9) .
C52 C57 1.392(7) .
C52 P3 1.835(6) .
C53 C54 1.399(10) .
C54 C55 1.376(9) .
C55 C56 1.392(9) .
C56 C57 1.374(9) .
P1 Rh2 2.2117(15) .
P2 Rh3 2.2099(15) .
P3 Rh1 2.2042(14) .
Se1 Rh1 2.4364(7) .
Se1 Rh2 2.4537(7) .
Se1 Rh3 2.4577(7) .
Se4 Rh1 2.4906(6) .
Se4 Rh2 2.4757(7) 2_575
Se4 Rh3 2.4683(6) .
Se5 Rh1 2.4620(8) .
Se5 Rh2 2.4581(6) 2_575
Se5 Rh3 2.4798(6) 2_575
Se7 Rh1 2.4746(6) .
Se7 Rh2 2.4991(6) .
Se7 Rh3 2.4605(7) 2_575
Rh1 Rh2 3.1068(6) 2_575
Rh1 Rh2 3.1284(5) .
Rh1 Rh3 3.1152(6) 2_575
Rh1 Rh3 3.1328(6) .
Rh2 Rh3 3.1274(6) .
Rh2 Rh3 3.1164(6) 2_575
C100 C100 1.27(5) 2_666
C100 N100 1.27(3) .
